data_7716891
loop_
_publ_author_name
'Yadav, Sweta'
'Niranjan, Manish K.'
'Prakash, Jai'

_publ_section_title
;
 Ba<sub>15</sub>Zr<sub>14</sub>Te<sub>42</sub>: a new complex ternary
 telluride structure with low thermal conductivity.
;
_journal_issue 35
_journal_name_full 'Dalton transactions (Cambridge, England : 2003)'
_journal_page_first 14848
_journal_page_last 14857
_journal_paper_doi 10.1039/d4dt01878h
_journal_volume 53
_journal_year 2024
_chemical_formula_sum 'Ba15 Te42 Zr14'
_chemical_formula_weight 8696.38
_space_group_crystal_system trigonal
_space_group_IT_number 167
_space_group_name_Hall '-R 3 2"c'
_space_group_name_H-M_alt 'R -3 c :H'
_audit_creation_method SHELXL-2019/1
_audit_update_record
;
2024-06-24 deposited with the CCDC.	2024-08-20 downloaded from the CCDC.
;
_cell_angle_alpha 90
_cell_angle_beta 90
_cell_angle_gamma 120
_cell_formula_units_Z 6
_cell_length_a 13.2666(10)
_cell_length_b 13.2666(10)
_cell_length_c 96.195(9)
_cell_measurement_reflns_used 153545
_cell_measurement_temperature 298(2)
_cell_measurement_theta_max 28.7
_cell_measurement_theta_min 3.1
_cell_volume 14662(2)
_computing_cell_refinement 'Bruker SAINT'
_computing_data_collection 'Bruker APEX2'
_computing_data_reduction 'Bruker SAINT'
_computing_molecular_graphics 'Bruker SHELXTL'
_computing_publication_material 'Bruker SHELXTL'
_computing_structure_refinement 'SHELXL-2019/1 (Sheldrick, 2019)'
_computing_structure_solution 'SHELXS-97 (Sheldrick 2008)'
_diffrn_ambient_temperature 298(2)
_diffrn_measured_fraction_theta_full 0.999
_diffrn_measured_fraction_theta_max 0.999
_diffrn_measurement_device_type 'Bruker APEX-II CCD'
_diffrn_measurement_method '\f and \w scans'
_diffrn_radiation_type MoK\a
_diffrn_radiation_wavelength 0.71073
_diffrn_reflns_av_R_equivalents 0.0886
_diffrn_reflns_av_unetI/netI 0.0238
_diffrn_reflns_Laue_measured_fraction_full 0.999
_diffrn_reflns_Laue_measured_fraction_max 0.999
_diffrn_reflns_limit_h_max 17
_diffrn_reflns_limit_h_min -17
_diffrn_reflns_limit_k_max 17
_diffrn_reflns_limit_k_min -15
_diffrn_reflns_limit_l_max 124
_diffrn_reflns_limit_l_min -124
_diffrn_reflns_number 125267
_diffrn_reflns_point_group_measured_fraction_full 0.999
_diffrn_reflns_point_group_measured_fraction_max 0.999
_diffrn_reflns_theta_full 25.242
_diffrn_reflns_theta_max 27.489
_diffrn_reflns_theta_min 1.964
_diffrn_source 'micro-focus sealed X-ray tube'
_exptl_absorpt_coefficient_mu 19.644
_exptl_absorpt_correction_T_max 0.7461
_exptl_absorpt_correction_T_min 0.4882
_exptl_absorpt_correction_type multi-scan
_exptl_absorpt_process_details multi-scan
_exptl_crystal_colour black
_exptl_crystal_density_diffrn 5.909
_exptl_crystal_description block
_exptl_crystal_F_000 21504
_exptl_crystal_size_max 0.07
_exptl_crystal_size_mid 0.05
_exptl_crystal_size_min 0.04
_refine_diff_density_max 8.643
_refine_diff_density_min -4.447
_refine_diff_density_rms 0.490
_refine_ls_extinction_method none
_refine_ls_goodness_of_fit_ref 1.115
_refine_ls_hydrogen_treatment undef
_refine_ls_matrix_type full
_refine_ls_number_parameters 109
_refine_ls_number_reflns 3754
_refine_ls_number_restraints 0
_refine_ls_restrained_S_all 1.115
_refine_ls_R_factor_all 0.0728
_refine_ls_R_factor_gt 0.0616
_refine_ls_shift/su_max 0.002
_refine_ls_shift/su_mean 0.000
_refine_ls_structure_factor_coef Fsqd
_refine_ls_weighting_details 'w=1/[\s^2^(Fo^2^)+5967.9473P] where P=(Fo^2^+2Fc^2^)/3'
_refine_ls_weighting_scheme calc
_refine_ls_wR_factor_gt 0.1138
_refine_ls_wR_factor_ref 0.1173
_reflns_Friedel_coverage 0.000
_reflns_number_gt 3203
_reflns_number_total 3754
_reflns_threshold_expression 'I > 2\s(I)'
_cod_data_source_file d4dt01878h2.cif
_cod_data_source_block Ba15Zr14Te42
_cod_depositor_comments 'Adding full bibliography for 7716891.cif.'
_cod_original_cell_volume 14662(3)
_cod_database_code 7716891
_shelx_shelxl_version_number 2019/1
_shelx_space_group_comment
;
The symmetry employed for this shelxl refinement is uniquely defined
by the following loop, which should always be used as a source of
symmetry information in preference to the above space-group names.
They are only intended as comments.
;
_exptl_absorpt_special_details SADABS-2016/2

loop_
_space_group_symop_operation_xyz
'x, y, z'
'-y, x-y, z'
'-x+y, -x, z'
'y, x, -z+1/2'
'x-y, -y, -z+1/2'
'-x, -x+y, -z+1/2'
'x+2/3, y+1/3, z+1/3'
'-y+2/3, x-y+1/3, z+1/3'
'-x+y+2/3, -x+1/3, z+1/3'
'y+2/3, x+1/3, -z+5/6'
'x-y+2/3, -y+1/3, -z+5/6'
'-x+2/3, -x+y+1/3, -z+5/6'
'x+1/3, y+2/3, z+2/3'
'-y+1/3, x-y+2/3, z+2/3'
'-x+y+1/3, -x+2/3, z+2/3'
'y+1/3, x+2/3, -z+7/6'
'x-y+1/3, -y+2/3, -z+7/6'
'-x+1/3, -x+y+2/3, -z+7/6'
'-x, -y, -z'
'y, -x+y, -z'
'x-y, x, -z'
'-y, -x, z-1/2'
'-x+y, y, z-1/2'
'x, x-y, z-1/2'
'-x+2/3, -y+1/3, -z+1/3'
'y+2/3, -x+y+1/3, -z+1/3'
'x-y+2/3, x+1/3, -z+1/3'
'-y+2/3, -x+1/3, z-1/6'
'-x+y+2/3, y+1/3, z-1/6'
'x+2/3, x-y+1/3, z-1/6'
'-x+1/3, -y+2/3, -z+2/3'
'y+1/3, -x+y+2/3, -z+2/3'
'x-y+1/3, x+2/3, -z+2/3'
'-y+1/3, -x+2/3, z+1/6'
'-x+y+1/3, y+2/3, z+1/6'
'x+1/3, x-y+2/3, z+1/6'

loop_
_atom_site_label
_atom_site_type_symbol
_atom_site_fract_x
_atom_site_fract_y
_atom_site_fract_z
_atom_site_U_iso_or_equiv
_atom_site_adp_type
_atom_site_occupancy
_atom_site_site_symmetry_order
_atom_site_calc_flag
_atom_site_refinement_flags_posn
_atom_site_refinement_flags_adp
_atom_site_refinement_flags_occupancy
_atom_site_disorder_assembly
_atom_site_disorder_group
Ba1 Ba 0.00208(11) 0.35983(12) 0.35193(2) 0.0294(3) Uani 1 1 d . . . . .
Ba2 Ba 0.29237(9) 0.95687(9) 0.54949(2) 0.0189(2) Uani 1 1 d . . . . .
Ba3 Ba 0.98135(13) 0.31469(13) 0.416667 0.0342(4) Uani 1 2 d S T P . .
Zr1 Zr 0.666667 0.333333 0.36665(3) 0.0143(5) Uani 1 3 d S T P . .
Zr2 Zr 0.666667 0.333333 0.40105(3) 0.0124(5) Uani 1 3 d S T P . .
Zr3 Zr 0.666667 0.333333 0.43611(3) 0.0141(5) Uani 1 3 d S T P . .
Zr4 Zr 0.666667 0.333333 0.47278(3) 0.0144(5) Uani 1 3 d S T P . .
Zr5 Zr 0.666667 0.333333 0.50877(3) 0.0140(5) Uani 1 3 d S T P . .
Zr6 Zr 0.666667 0.333333 0.54635(3) 0.0124(5) Uani 1 3 d S T P . .
Zr7 Zr 0.666667 0.333333 0.333333 0.0165(8) Uani 1 6 d S T P . .
Zr8 Zr 0.666667 0.333333 0.583333 0.0159(8) Uani 1 6 d S T P . .
Te1 Te 0.68859(10) 0.16331(9) 0.35011(2) 0.0164(2) Uani 1 1 d . . . . .
Te2 Te 0.49722(10) 0.16120(10) 0.52693(2) 0.0225(3) Uani 1 1 d . . . . .
Te3 Te 0.65889(10) 0.15254(9) 0.41867(2) 0.0145(2) Uani 1 1 d . . . . .
Te4 Te 0.85118(9) 0.35128(9) 0.45416(2) 0.0132(2) Uani 1 1 d . . . . .
Te5 Te 0.61790(14) 0.14112(10) 0.49022(2) 0.0307(3) Uani 1 1 d . . . . .
Te6 Te 0.86113(9) 0.36194(9) 0.38437(2) 0.0121(2) Uani 1 1 d . . . . .
Te7 Te 0.86262(12) 0.4270(2) 0.56466(2) 0.0559(6) Uani 1 1 d . . . . .

loop_
_atom_site_aniso_label
_atom_site_aniso_U_11
_atom_site_aniso_U_22
_atom_site_aniso_U_33
_atom_site_aniso_U_23
_atom_site_aniso_U_13
_atom_site_aniso_U_12
Ba1 0.0253(6) 0.0407(7) 0.0262(6) 0.0172(5) 0.0132(5) 0.0195(5)
Ba2 0.0157(5) 0.0154(5) 0.0240(5) 0.0070(4) 0.0001(4) 0.0065(4)
Ba3 0.0256(6) 0.0256(6) 0.0478(10) 0.0084(4) -0.0084(4) 0.0102(7)
Zr1 0.0147(8) 0.0147(8) 0.0135(12) 0.000 0.000 0.0073(4)
Zr2 0.0140(8) 0.0140(8) 0.0092(11) 0.000 0.000 0.0070(4)
Zr3 0.0156(8) 0.0156(8) 0.0112(12) 0.000 0.000 0.0078(4)
Zr4 0.0150(8) 0.0150(8) 0.0132(12) 0.000 0.000 0.0075(4)
Zr5 0.0150(8) 0.0150(8) 0.0122(12) 0.000 0.000 0.0075(4)
Zr6 0.0129(8) 0.0129(8) 0.0114(12) 0.000 0.000 0.0065(4)
Zr7 0.0157(12) 0.0157(12) 0.0180(18) 0.000 0.000 0.0079(6)
Zr8 0.0138(11) 0.0138(11) 0.0201(19) 0.000 0.000 0.0069(6)
Te1 0.0259(6) 0.0144(5) 0.0134(5) 0.0021(4) 0.0045(4) 0.0134(5)
Te2 0.0182(6) 0.0192(6) 0.0163(5) 0.0041(4) -0.0003(4) -0.0010(5)
Te3 0.0241(6) 0.0117(5) 0.0102(5) 0.0015(4) 0.0006(4) 0.0109(4)
Te4 0.0112(5) 0.0170(5) 0.0124(4) -0.0010(4) -0.0016(4) 0.0079(4)
Te5 0.0614(9) 0.0119(5) 0.0169(5) -0.0026(4) -0.0159(6) 0.0170(6)
Te6 0.0122(5) 0.0152(5) 0.0105(4) 0.0003(4) 0.0007(4) 0.0081(4)
Te7 0.0123(6) 0.1037(15) 0.0335(7) -0.0418(9) -0.0035(5) 0.0154(8)

loop_
_atom_type_symbol
_atom_type_description
_atom_type_scat_dispersion_real
_atom_type_scat_dispersion_imag
_atom_type_scat_source
Ba Ba -0.3244 2.2819 'International Tables Vol C Tables 4.2.6.8 and 6.1.1.4'
Te Te -0.5308 1.6751 'International Tables Vol C Tables 4.2.6.8 and 6.1.1.4'
Zr Zr -2.9673 0.5597 'International Tables Vol C Tables 4.2.6.8 and 6.1.1.4'

loop_
_geom_angle_atom_site_label_1
_geom_angle_atom_site_label_2
_geom_angle_atom_site_label_3
_geom_angle
_geom_angle_site_symmetry_1
_geom_angle_site_symmetry_3
_geom_angle_publ_flag
Te5 Ba1 Te4 126.49(5) 29 10_445 ?
Te5 Ba1 Te1 125.80(5) 29 1_455 ?
Te4 Ba1 Te1 89.26(4) 10_445 1_455 ?
Te5 Ba1 Te6 157.42(5) 29 1_455 ?
Te4 Ba1 Te6 64.87(3) 10_445 1_455 ?
Te1 Ba1 Te6 68.91(3) 1_455 1_455 ?
Te5 Ba1 Te2 77.96(4) 29 30_455 ?
Te4 Ba1 Te2 112.20(4) 10_445 30_455 ?
Te1 Ba1 Te2 129.40(4) 1_455 30_455 ?
Te6 Ba1 Te2 79.54(4) 1_455 30_455 ?
Te5 Ba1 Te5 67.16(4) 29 11_455 ?
Te4 Ba1 Te5 63.87(3) 10_445 11_455 ?
Te1 Ba1 Te5 107.63(4) 1_455 11_455 ?
Te6 Ba1 Te5 128.66(4) 1_455 11_455 ?
Te2 Ba1 Te5 122.96(4) 30_455 11_455 ?
Te5 Ba1 Te1 101.81(4) 29 2 ?
Te4 Ba1 Te1 130.29(4) 10_445 2 ?
Te1 Ba1 Te1 68.25(4) 1_455 2 ?
Te6 Ba1 Te1 65.73(3) 1_455 2 ?
Te2 Ba1 Te1 62.94(3) 30_455 2 ?
Te5 Ba1 Te1 163.71(5) 11_455 2 ?
Te5 Ba1 Te2 64.41(4) 29 29 ?
Te4 Ba1 Te2 74.36(3) 10_445 29 ?
Te1 Ba1 Te2 163.14(4) 1_455 29 ?
Te6 Ba1 Te2 106.38(4) 1_455 29 ?
Te2 Ba1 Te2 62.78(4) 30_455 29 ?
Te5 Ba1 Te2 61.83(3) 11_455 29 ?
Te1 Ba1 Te2 125.66(4) 2 29 ?
Te5 Ba1 Te1 63.85(4) 29 33_445 ?
Te4 Ba1 Te1 144.96(5) 10_445 33_445 ?
Te1 Ba1 Te1 64.65(4) 1_455 33_445 ?
Te6 Ba1 Te1 120.05(4) 1_455 33_445 ?
Te2 Ba1 Te1 102.61(4) 30_455 33_445 ?
Te5 Ba1 Te1 100.59(4) 11_455 33_445 ?
Te1 Ba1 Te1 63.22(3) 2 33_445 ?
Te2 Ba1 Te1 128.12(4) 29 33_445 ?
Te2 Ba2 Te7 65.79(4) 1_565 3_675 ?
Te2 Ba2 Te4 126.50(4) 1_565 19_666 ?
Te7 Ba2 Te4 127.12(5) 3_675 19_666 ?
Te2 Ba2 Te3 128.35(4) 1_565 19_666 ?
Te7 Ba2 Te3 65.64(3) 3_675 19_666 ?
Te4 Ba2 Te3 73.77(3) 19_666 19_666 ?
Te2 Ba2 Te6 82.40(3) 1_565 36_455 ?
Te7 Ba2 Te6 95.81(5) 3_675 36_455 ?
Te4 Ba2 Te6 134.07(4) 19_666 36_455 ?
Te3 Ba2 Te6 118.92(4) 19_666 36_455 ?
Te2 Ba2 Te1 66.56(3) 1_565 34_565 ?
Te7 Ba2 Te1 131.24(4) 3_675 34_565 ?
Te4 Ba2 Te1 90.02(3) 19_666 34_565 ?
Te3 Ba2 Te1 162.60(4) 19_666 34_565 ?
Te6 Ba2 Te1 68.14(3) 36_455 34_565 ?
Te2 Ba2 Te4 78.19(3) 1_565 21_556 ?
Te7 Ba2 Te4 65.70(4) 3_675 21_556 ?
Te4 Ba2 Te4 68.01(4) 19_666 21_556 ?
Te3 Ba2 Te4 66.81(3) 19_666 21_556 ?
Te6 Ba2 Te4 157.40(4) 36_455 21_556 ?
Te1 Ba2 Te4 113.41(4) 34_565 21_556 ?
Te2 Ba2 Te6 133.53(4) 1_565 34_565 ?
Te7 Ba2 Te6 150.40(5) 3_675 34_565 ?
Te4 Ba2 Te6 64.55(3) 19_666 34_565 ?
Te3 Ba2 Te6 97.93(3) 19_666 34_565 ?
Te6 Ba2 Te6 69.85(4) 36_455 34_565 ?
Te1 Ba2 Te6 68.71(3) 34_565 34_565 ?
Te4 Ba2 Te6 132.53(4) 21_556 34_565 ?
Te2 Ba2 Te3 128.81(4) 1_565 34_565 ?
Te7 Ba2 Te3 82.23(4) 3_675 34_565 ?
Te4 Ba2 Te3 104.59(3) 19_666 34_565 ?
Te3 Ba2 Te3 58.73(3) 19_666 34_565 ?
Te6 Ba2 Te3 61.42(3) 36_455 34_565 ?
Te1 Ba2 Te3 121.77(4) 34_565 34_565 ?
Te4 Ba2 Te3 124.44(3) 21_556 34_565 ?
Te6 Ba2 Te3 68.18(3) 34_565 34_565 ?
Te7 Ba3 Te7 75.98(6) 28_665 19_766 ?
Te7 Ba3 Te6 81.11(4) 28_665 . ?
Te7 Ba3 Te6 111.20(5) 19_766 . ?
Te7 Ba3 Te6 111.20(5) 28_665 10_545 ?
Te7 Ba3 Te6 81.10(4) 19_766 10_545 ?
Te6 Ba3 Te6 164.91(7) . 10_545 ?
Te7 Ba3 Te3 119.26(3) 28_665 10_545 ?
Te7 Ba3 Te3 151.28(4) 19_766 10_545 ?
Te6 Ba3 Te3 95.83(4) . 10_545 ?
Te6 Ba3 Te3 70.78(3) 10_545 10_545 ?
Te7 Ba3 Te3 151.28(4) 28_665 . ?
Te7 Ba3 Te3 119.26(3) 19_766 . ?
Te6 Ba3 Te3 70.78(3) . . ?
Te6 Ba3 Te3 95.83(4) 10_545 . ?
Te3 Ba3 Te3 59.89(4) 10_545 . ?
Te7 Ba3 Te3 63.80(4) 28_665 11 ?
Te7 Ba3 Te3 106.32(5) 19_766 11 ?
Te6 Ba3 Te3 119.26(2) . 11 ?
Te6 Ba3 Te3 62.48(2) 10_545 11 ?
Te3 Ba3 Te3 65.94(3) 10_545 11 ?
Te3 Ba3 Te3 125.74(4) . 11 ?
Te7 Ba3 Te3 106.32(5) 28_665 2_655 ?
Te7 Ba3 Te3 63.80(4) 19_766 2_655 ?
Te6 Ba3 Te3 62.48(2) . 2_655 ?
Te6 Ba3 Te3 119.26(2) 10_545 2_655 ?
Te3 Ba3 Te3 125.74(4) 10_545 2_655 ?
Te3 Ba3 Te3 65.94(3) . 2_655 ?
Te3 Ba3 Te3 168.31(6) 11 2_655 ?
Te1 Zr1 Te1 92.62(7) 2_655 3_665 ?
Te1 Zr1 Te1 92.62(7) 2_655 . ?
Te1 Zr1 Te1 92.62(7) 3_665 . ?
Te1 Zr1 Te6 177.61(8) 2_655 3_665 ?
Te1 Zr1 Te6 89.75(3) 3_665 3_665 ?
Te1 Zr1 Te6 87.58(3) . 3_665 ?
Te1 Zr1 Te6 89.75(3) 2_655 2_655 ?
Te1 Zr1 Te6 87.58(3) 3_665 2_655 ?
Te1 Zr1 Te6 177.61(8) . 2_655 ?
Te6 Zr1 Te6 90.04(6) 3_665 2_655 ?
Te1 Zr1 Te6 87.58(3) 2_655 . ?
Te1 Zr1 Te6 177.60(8) 3_665 . ?
Te1 Zr1 Te6 89.76(3) . . ?
Te6 Zr1 Te6 90.04(6) 3_665 . ?
Te6 Zr1 Te6 90.04(7) 2_655 . ?
Te1 Zr1 Zr7 56.61(5) 2_655 . ?
Te1 Zr1 Zr7 56.61(5) 3_665 . ?
Te1 Zr1 Zr7 56.61(5) . . ?
Te6 Zr1 Zr7 125.24(5) 3_665 . ?
Te6 Zr1 Zr7 125.24(5) 2_655 . ?
Te6 Zr1 Zr7 125.24(5) . . ?
Te1 Zr1 Zr2 123.39(5) 2_655 . ?
Te1 Zr1 Zr2 123.39(5) 3_665 . ?
Te1 Zr1 Zr2 123.39(5) . . ?
Te6 Zr1 Zr2 54.76(5) 3_665 . ?
Te6 Zr1 Zr2 54.76(5) 2_655 . ?
Te6 Zr1 Zr2 54.76(5) . . ?
Zr7 Zr1 Zr2 180.0 . . ?
Te3 Zr2 Te3 89.22(6) . 2_655 ?
Te3 Zr2 Te3 89.22(6) . 3_665 ?
Te3 Zr2 Te3 89.22(6) 2_655 3_665 ?
Te3 Zr2 Te6 95.35(3) . . ?
Te3 Zr2 Te6 83.68(3) 2_655 . ?
Te3 Zr2 Te6 171.49(4) 3_665 . ?
Te3 Zr2 Te6 83.68(3) . 3_665 ?
Te3 Zr2 Te6 171.49(4) 2_655 3_665 ?
Te3 Zr2 Te6 95.35(3) 3_665 3_665 ?
Te6 Zr2 Te6 92.29(6) . 3_665 ?
Te3 Zr2 Te6 171.49(4) . 2_655 ?
Te3 Zr2 Te6 95.35(3) 2_655 2_655 ?
Te3 Zr2 Te6 83.69(3) 3_665 2_655 ?
Te6 Zr2 Te6 92.29(6) . 2_655 ?
Te6 Zr2 Te6 92.29(6) 3_665 2_655 ?
Te3 Zr2 Zr1 125.81(5) . . ?
Te3 Zr2 Zr1 125.82(5) 2_655 . ?
Te3 Zr2 Zr1 125.82(5) 3_665 . ?
Te6 Zr2 Zr1 56.37(5) . . ?
Te6 Zr2 Zr1 56.37(5) 3_665 . ?
Te6 Zr2 Zr1 56.37(5) 2_655 . ?
Te3 Zr2 Zr3 54.19(5) . . ?
Te3 Zr2 Zr3 54.18(5) 2_655 . ?
Te3 Zr2 Zr3 54.18(5) 3_665 . ?
Te6 Zr2 Zr3 123.63(5) . . ?
Te6 Zr2 Zr3 123.63(5) 3_665 . ?
Te6 Zr2 Zr3 123.63(5) 2_655 . ?
Zr1 Zr2 Zr3 180.0 . . ?
Te3 Zr3 Te3 89.62(7) 2_655 3_665 ?
Te3 Zr3 Te3 89.62(7) 2_655 . ?
Te3 Zr3 Te3 89.62(7) 3_665 . ?
Te3 Zr3 Te4 87.21(3) 2_655 . ?
Te3 Zr3 Te4 174.05(4) 3_665 . ?
Te3 Zr3 Te4 95.39(3) . . ?
Te3 Zr3 Te4 174.05(4) 2_655 3_665 ?
Te3 Zr3 Te4 95.39(3) 3_665 3_665 ?
Te3 Zr3 Te4 87.21(3) . 3_665 ?
Te4 Zr3 Te4 88.08(7) . 3_665 ?
Te3 Zr3 Te4 95.39(3) 2_655 2_655 ?
Te3 Zr3 Te4 87.21(3) 3_665 2_655 ?
Te3 Zr3 Te4 174.05(4) . 2_655 ?
Te4 Zr3 Te4 88.08(7) . 2_655 ?
Te4 Zr3 Te4 88.08(7) 3_665 2_655 ?
Te3 Zr3 Zr2 54.47(5) 2_655 . ?
Te3 Zr3 Zr2 54.47(5) 3_665 . ?
Te3 Zr3 Zr2 54.46(5) . . ?
Te4 Zr3 Zr2 126.61(5) . . ?
Te4 Zr3 Zr2 126.61(5) 3_665 . ?
Te4 Zr3 Zr2 126.61(5) 2_655 . ?
Te3 Zr3 Zr4 125.53(5) 2_655 . ?
Te3 Zr3 Zr4 125.53(5) 3_665 . ?
Te3 Zr3 Zr4 125.54(5) . . ?
Te4 Zr3 Zr4 53.39(5) . . ?
Te4 Zr3 Zr4 53.39(5) 3_665 . ?
Te4 Zr3 Zr4 53.39(5) 2_655 . ?
Zr2 Zr3 Zr4 180.0 . . ?
Te5 Zr4 Te5 88.74(7) . 2_655 ?
Te5 Zr4 Te5 88.74(7) . 3_665 ?
Te5 Zr4 Te5 88.74(7) 2_655 3_665 ?
Te5 Zr4 Te4 82.74(3) . 3_665 ?
Te5 Zr4 Te4 164.61(4) 2_655 3_665 ?
Te5 Zr4 Te4 103.80(4) 3_665 3_665 ?
Te5 Zr4 Te4 164.61(4) . 2_655 ?
Te5 Zr4 Te4 103.80(4) 2_655 2_655 ?
Te5 Zr4 Te4 82.74(3) 3_665 2_655 ?
Te4 Zr4 Te4 86.86(7) 3_665 2_655 ?
Te5 Zr4 Te4 103.80(4) . . ?
Te5 Zr4 Te4 82.74(3) 2_655 . ?
Te5 Zr4 Te4 164.61(4) 3_665 . ?
Te4 Zr4 Te4 86.86(7) 3_665 . ?
Te4 Zr4 Te4 86.86(7) 2_655 . ?
Te5 Zr4 Zr5 53.85(5) . . ?
Te5 Zr4 Zr5 53.85(5) 2_655 . ?
Te5 Zr4 Zr5 53.85(5) 3_665 . ?
Te4 Zr4 Zr5 127.46(5) 3_665 . ?
Te4 Zr4 Zr5 127.46(5) 2_655 . ?
Te4 Zr4 Zr5 127.46(5) . . ?
Te5 Zr4 Zr3 126.15(5) . . ?
Te5 Zr4 Zr3 126.15(5) 2_655 . ?
Te5 Zr4 Zr3 126.15(5) 3_665 . ?
Te4 Zr4 Zr3 52.54(5) 3_665 . ?
Te4 Zr4 Zr3 52.54(5) 2_655 . ?
Te4 Zr4 Zr3 52.54(5) . . ?
Zr5 Zr4 Zr3 180.0 . . ?
Te2 Zr5 Te2 86.60(7) . 2_655 ?
Te2 Zr5 Te2 86.60(7) . 3_665 ?
Te2 Zr5 Te2 86.59(7) 2_655 3_665 ?
Te2 Zr5 Te5 168.22(4) . 2_655 ?
Te2 Zr5 Te5 86.18(4) 2_655 2_655 ?
Te2 Zr5 Te5 102.23(4) 3_665 2_655 ?
Te2 Zr5 Te5 102.23(4) . 3_665 ?
Te2 Zr5 Te5 168.22(5) 2_655 3_665 ?
Te2 Zr5 Te5 86.17(4) 3_665 3_665 ?
Te5 Zr5 Te5 86.29(7) 2_655 3_665 ?
Te2 Zr5 Te5 86.18(4) . . ?
Te2 Zr5 Te5 102.24(4) 2_655 . ?
Te2 Zr5 Te5 168.22(4) 3_665 . ?
Te5 Zr5 Te5 86.29(7) 2_655 . ?
Te5 Zr5 Te5 86.29(7) 3_665 . ?
Te2 Zr5 Zr4 127.64(5) . . ?
Te2 Zr5 Zr4 127.64(5) 2_655 . ?
Te2 Zr5 Zr4 127.64(5) 3_665 . ?
Te5 Zr5 Zr4 52.15(5) 2_655 . ?
Te5 Zr5 Zr4 52.15(5) 3_665 . ?
Te5 Zr5 Zr4 52.15(5) . . ?
Te2 Zr5 Zr6 52.36(5) . . ?
Te2 Zr5 Zr6 52.36(5) 2_655 . ?
Te2 Zr5 Zr6 52.36(5) 3_665 . ?
Te5 Zr5 Zr6 127.85(5) 2_655 . ?
Te5 Zr5 Zr6 127.85(5) 3_665 . ?
Te5 Zr5 Zr6 127.85(5) . . ?
Zr4 Zr5 Zr6 180.0 . . ?
Te7 Zr6 Te7 86.04(7) . 2_655 ?
Te7 Zr6 Te7 86.04(7) . 3_665 ?
Te7 Zr6 Te7 86.04(7) 2_655 3_665 ?
Te7 Zr6 Te2 81.60(4) . 2_655 ?
Te7 Zr6 Te2 154.94(6) 2_655 2_655 ?
Te7 Zr6 Te2 114.56(6) 3_665 2_655 ?
Te7 Zr6 Te2 114.56(6) . 3_665 ?
Te7 Zr6 Te2 81.60(4) 2_655 3_665 ?
Te7 Zr6 Te2 154.94(5) 3_665 3_665 ?
Te2 Zr6 Te2 83.86(7) 2_655 3_665 ?
Te7 Zr6 Te2 154.94(5) . . ?
Te7 Zr6 Te2 114.56(6) 2_655 . ?
Te7 Zr6 Te2 81.60(4) 3_665 . ?
Te2 Zr6 Te2 83.86(7) 2_655 . ?
Te2 Zr6 Te2 83.86(7) 3_665 . ?
Te7 Zr6 Zr8 51.98(5) . . ?
Te7 Zr6 Zr8 51.98(5) 2_655 . ?
Te7 Zr6 Zr8 51.98(5) 3_665 . ?
Te2 Zr6 Zr8 129.50(4) 2_655 . ?
Te2 Zr6 Zr8 129.50(4) 3_665 . ?
Te2 Zr6 Zr8 129.50(4) . . ?
Te7 Zr6 Zr5 128.02(5) . . ?
Te7 Zr6 Zr5 128.02(5) 2_655 . ?
Te7 Zr6 Zr5 128.02(5) 3_665 . ?
Te2 Zr6 Zr5 50.50(4) 2_655 . ?
Te2 Zr6 Zr5 50.50(4) 3_665 . ?
Te2 Zr6 Zr5 50.50(4) . . ?
Zr8 Zr6 Zr5 180.0 . . ?
Te1 Zr7 Te1 92.11(3) 31_655 32 ?
Te1 Zr7 Te1 92.11(3) 31_655 33_545 ?
Te1 Zr7 Te1 92.11(3) 32 33_545 ?
Te1 Zr7 Te1 180.00(3) 31_655 . ?
Te1 Zr7 Te1 87.89(3) 32 . ?
Te1 Zr7 Te1 87.89(3) 33_545 . ?
Te1 Zr7 Te1 87.90(3) 31_655 2_655 ?
Te1 Zr7 Te1 180.0 32 2_655 ?
Te1 Zr7 Te1 87.90(3) 33_545 2_655 ?
Te1 Zr7 Te1 92.10(3) . 2_655 ?
Te1 Zr7 Te1 87.90(3) 31_655 3_665 ?
Te1 Zr7 Te1 87.90(3) 32 3_665 ?
Te1 Zr7 Te1 180.0 33_545 3_665 ?
Te1 Zr7 Te1 92.10(3) . 3_665 ?
Te1 Zr7 Te1 92.10(3) 2_655 3_665 ?
Te1 Zr7 Zr1 123.76(2) 31_655 . ?
Te1 Zr7 Zr1 123.76(2) 32 . ?
Te1 Zr7 Zr1 123.76(2) 33_545 . ?
Te1 Zr7 Zr1 56.24(2) . . ?
Te1 Zr7 Zr1 56.23(2) 2_655 . ?
Te1 Zr7 Zr1 56.23(2) 3_665 . ?
Te1 Zr7 Zr1 56.24(2) 31_655 31_655 ?
Te1 Zr7 Zr1 56.24(2) 32 31_655 ?
Te1 Zr7 Zr1 56.24(2) 33_545 31_655 ?
Te1 Zr7 Zr1 123.76(2) . 31_655 ?
Te1 Zr7 Zr1 123.77(2) 2_655 31_655 ?
Te1 Zr7 Zr1 123.77(2) 3_665 31_655 ?
Zr1 Zr7 Zr1 180.0 . 31_655 ?
Te7 Zr8 Te7 85.23(4) 17 16_545 ?
Te7 Zr8 Te7 85.23(4) 17 18_655 ?
Te7 Zr8 Te7 85.23(4) 16_545 18_655 ?
Te7 Zr8 Te7 177.70(11) 17 2_655 ?
Te7 Zr8 Te7 93.24(9) 16_545 2_655 ?
Te7 Zr8 Te7 96.36(7) 18_655 2_655 ?
Te7 Zr8 Te7 96.36(7) 17 3_665 ?
Te7 Zr8 Te7 177.70(10) 16_545 3_665 ?
Te7 Zr8 Te7 93.24(9) 18_655 3_665 ?
Te7 Zr8 Te7 85.22(4) 2_655 3_665 ?
Te7 Zr8 Te7 93.24(9) 17 . ?
Te7 Zr8 Te7 96.36(7) 16_545 . ?
Te7 Zr8 Te7 177.70(10) 18_655 . ?
Te7 Zr8 Te7 85.22(4) 2_655 . ?
Te7 Zr8 Te7 85.22(4) 3_665 . ?
Te7 Zr8 Zr6 128.57(3) 17 . ?
Te7 Zr8 Zr6 128.57(3) 16_545 . ?
Te7 Zr8 Zr6 128.57(3) 18_655 . ?
Te7 Zr8 Zr6 51.42(3) 2_655 . ?
Te7 Zr8 Zr6 51.42(3) 3_665 . ?
Te7 Zr8 Zr6 51.42(3) . . ?
Te7 Zr8 Zr6 51.42(3) 17 16_545 ?
Te7 Zr8 Zr6 51.43(3) 16_545 16_545 ?
Te7 Zr8 Zr6 51.43(3) 18_655 16_545 ?
Te7 Zr8 Zr6 128.58(3) 2_655 16_545 ?
Te7 Zr8 Zr6 128.58(3) 3_665 16_545 ?
Te7 Zr8 Zr6 128.58(3) . 16_545 ?
Zr6 Zr8 Zr6 180.0 . 16_545 ?
Zr1 Te1 Zr7 67.15(5) . . ?
Zr1 Te1 Ba2 86.10(5) . 28_655 ?
Zr7 Te1 Ba2 153.24(4) . 28_655 ?
Zr1 Te1 Ba1 86.53(4) . 1_655 ?
Zr7 Te1 Ba1 89.58(3) . 1_655 ?
Ba2 Te1 Ba1 87.83(4) 28_655 1_655 ?
Zr1 Te1 Ba1 83.55(3) . 3 ?
Zr7 Te1 Ba1 86.49(4) . 3 ?
Ba2 Te1 Ba1 91.57(4) 28_655 3 ?
Ba1 Te1 Ba1 170.07(4) 1_655 3 ?
Zr1 Te1 Ba1 152.09(6) . 32_545 ?
Zr7 Te1 Ba1 85.01(3) . 32_545 ?
Ba2 Te1 Ba1 121.75(4) 28_655 32_545 ?
Ba1 Te1 Ba1 95.65(3) 1_655 32_545 ?
Ba1 Te1 Ba1 93.09(3) 3 32_545 ?
Zr5 Te2 Zr6 77.14(6) . . ?
Zr5 Te2 Ba2 178.77(6) . 1_545 ?
Zr6 Te2 Ba2 101.86(5) . 1_545 ?
Zr5 Te2 Ba1 82.84(4) . 36 ?
Zr6 Te2 Ba1 98.60(4) . 36 ?
Ba2 Te2 Ba1 96.64(4) 1_545 36 ?
Zr5 Te2 Ba1 78.70(3) . 35_545 ?
Zr6 Te2 Ba1 93.65(4) . 35_545 ?
Ba2 Te2 Ba1 102.11(4) 1_545 35_545 ?
Ba1 Te2 Ba1 154.97(5) 36 35_545 ?
Zr3 Te3 Zr2 71.35(6) . . ?
Zr3 Te3 Ba2 84.32(5) . 19_666 ?
Zr2 Te3 Ba2 153.70(5) . 19_666 ?
Zr3 Te3 Ba3 89.80(3) . . ?
Zr2 Te3 Ba3 86.34(3) . . ?
Ba2 Te3 Ba3 83.68(3) 19_666 . ?
Zr3 Te3 Ba3 88.72(4) . 3_665 ?
Zr2 Te3 Ba3 85.31(3) . 3_665 ?
Ba2 Te3 Ba3 104.44(3) 19_666 3_665 ?
Ba3 Te3 Ba3 171.55(3) . 3_665 ?
Zr3 Te3 Ba2 151.50(5) . 28_655 ?
Zr2 Te3 Ba2 81.79(5) . 28_655 ?
Ba2 Te3 Ba2 119.75(3) 19_666 28_655 ?
Ba3 Te3 Ba2 78.93(3) . 28_655 ?
Ba3 Te3 Ba2 98.60(3) 3_665 28_655 ?
Zr3 Te4 Zr4 74.07(6) . . ?
Zr3 Te4 Ba2 84.39(3) . 19_666 ?
Zr4 Te4 Ba2 91.22(3) . 19_666 ?
Zr3 Te4 Ba1 167.45(6) . 10 ?
Zr4 Te4 Ba1 95.06(5) . 10 ?
Ba2 Te4 Ba1 89.71(3) 19_666 10 ?
Zr3 Te4 Ba2 82.27(3) . 20_556 ?
Zr4 Te4 Ba2 88.93(3) . 20_556 ?
Ba2 Te4 Ba2 166.08(4) 19_666 20_556 ?
Ba1 Te4 Ba2 104.15(4) 10 20_556 ?
Zr4 Te5 Zr5 74.00(7) . . ?
Zr4 Te5 Ba1 149.76(6) . 35_545 ?
Zr5 Te5 Ba1 85.06(5) . 35_545 ?
Zr4 Te5 Ba1 95.28(4) . 11 ?
Zr5 Te5 Ba1 111.47(5) . 11 ?
Ba1 Te5 Ba1 112.83(4) 35_545 11 ?
Zr2 Te6 Zr1 68.87(6) . . ?
Zr2 Te6 Ba2 88.01(3) . 30_565 ?
Zr1 Te6 Ba2 85.39(3) . 30_565 ?
Zr2 Te6 Ba1 154.11(6) . 1_655 ?
Zr1 Te6 Ba1 85.61(5) . 1_655 ?
Ba2 Te6 Ba1 94.40(3) 30_565 1_655 ?
Zr2 Te6 Ba3 86.77(5) . . ?
Zr1 Te6 Ba3 152.72(6) . . ?
Ba2 Te6 Ba3 106.54(4) 30_565 . ?
Ba1 Te6 Ba3 116.94(4) 1_655 . ?
Zr2 Te6 Ba2 86.34(3) . 28_655 ?
Zr1 Te6 Ba2 83.81(3) . 28_655 ?
Ba2 Te6 Ba2 169.03(4) 30_565 28_655 ?
Ba1 Te6 Ba2 86.66(3) 1_655 28_655 ?
Ba3 Te6 Ba2 82.53(4) . 28_655 ?
Zr6 Te7 Zr8 76.60(5) . . ?
Zr6 Te7 Ba3 135.09(8) . 19_766 ?
Zr8 Te7 Ba3 93.82(4) . 19_766 ?
Zr6 Te7 Ba2 102.93(5) . 2_765 ?
Zr8 Te7 Ba2 137.49(9) . 2_765 ?
Ba3 Te7 Ba2 112.51(4) 19_766 2_765 ?

loop_
_geom_bond_atom_site_label_1
_geom_bond_atom_site_label_2
_geom_bond_distance
_geom_bond_site_symmetry_2
_geom_bond_publ_flag
Ba1 Te5 3.4903(16) 29 ?
Ba1 Te4 3.5793(15) 10_445 ?
Ba1 Te1 3.6444(18) 1_455 ?
Ba1 Te6 3.6452(15) 1_455 ?
Ba1 Te2 3.647(2) 30_455 ?
Ba1 Te5 3.654(2) 11_455 ?
Ba1 Te1 3.8050(17) 2 ?
Ba1 Te2 3.8791(19) 29 ?
Ba1 Te1 3.8843(16) 33_445 ?
Ba2 Te2 3.4748(15) 1_565 ?
Ba2 Te7 3.499(2) 3_675 ?
Ba2 Te4 3.5605(15) 19_666 ?
Ba2 Te3 3.5841(14) 19_666 ?
Ba2 Te6 3.6051(15) 36_455 ?
Ba2 Te1 3.6161(15) 34_565 ?
Ba2 Te4 3.6784(15) 21_556 ?
Ba2 Te6 3.6927(15) 34_565 ?
Ba2 Te3 3.9418(15) 34_565 ?
Ba3 Te7 3.488(2) 28_665 ?
Ba3 Te7 3.488(2) 19_766 ?
Ba3 Te6 3.6863(11) . ?
Ba3 Te6 3.6866(10) 10_545 ?
Ba3 Te3 3.710(2) 10_545 ?
Ba3 Te3 3.710(2) . ?
Ba3 Te3 3.7648(12) 11 ?
Ba3 Te3 3.7649(12) 2_655 ?
Zr1 Te1 2.8913(18) 2_655 ?
Zr1 Te1 2.8913(18) 3_665 ?
Zr1 Te1 2.8915(18) . ?
Zr1 Te6 2.9538(18) 3_665 ?
Zr1 Te6 2.9538(18) 2_655 ?
Zr1 Te6 2.9539(18) . ?
Zr1 Zr7 3.205(3) . ?
Zr1 Zr2 3.309(4) . ?
Zr2 Te3 2.8963(18) . ?
Zr2 Te3 2.8964(18) 2_655 ?
Zr2 Te3 2.8964(18) 3_665 ?
Zr2 Te6 2.8975(17) . ?
Zr2 Te6 2.8976(18) 3_665 ?
Zr2 Te6 2.8976(17) 2_655 ?
Zr2 Zr3 3.372(4) . ?
Zr3 Te3 2.8861(19) 2_655 ?
Zr3 Te3 2.8861(18) 3_665 ?
Zr3 Te3 2.8862(18) . ?
Zr3 Te4 2.9125(19) . ?
Zr3 Te4 2.9126(19) 3_665 ?
Zr3 Te4 2.9126(19) 2_655 ?
Zr3 Zr4 3.528(4) . ?
Zr4 Te5 2.843(2) . ?
Zr4 Te5 2.843(2) 2_655 ?
Zr4 Te5 2.843(2) 3_665 ?
Zr4 Te4 2.9452(19) 3_665 ?
Zr4 Te4 2.9452(19) 2_655 ?
Zr4 Te4 2.9453(19) . ?
Zr4 Zr5 3.461(4) . ?
Zr5 Te2 2.862(2) . ?
Zr5 Te2 2.862(2) 2_655 ?
Zr5 Te2 2.862(2) 3_665 ?
Zr5 Te5 2.908(2) 2_655 ?
Zr5 Te5 2.908(2) 3_665 ?
Zr5 Te5 2.908(2) . ?
Zr5 Zr6 3.616(4) . ?
Zr6 Te7 2.859(2) . ?
Zr6 Te7 2.859(2) 2_655 ?
Zr6 Te7 2.859(2) 3_665 ?
Zr6 Te2 2.937(2) 2_655 ?
Zr6 Te2 2.937(2) 3_665 ?
Zr6 Te2 2.937(2) . ?
Zr6 Zr8 3.557(3) . ?
Zr7 Te1 2.9037(11) 31_655 ?
Zr7 Te1 2.9037(11) 32 ?
Zr7 Te1 2.9038(11) 33_545 ?
Zr7 Te1 2.9038(11) . ?
Zr7 Te1 2.9040(11) 2_655 ?
Zr7 Te1 2.9040(11) 3_665 ?
Zr8 Te7 2.8806(14) 17 ?
Zr8 Te7 2.8806(14) 16_545 ?
Zr8 Te7 2.8806(14) 18_655 ?
Zr8 Te7 2.8807(14) 2_655 ?
Zr8 Te7 2.8808(14) 3_665 ?
Zr8 Te7 2.8809(14) . ?
